data_7215012
loop_
_publ_author_name
'Wu, Ya-Pan'
'Li, Dong-Sheng'
'Zhao, Jun'
'Fang, Zi-Fan'
'Dong, Wen-Wen'
'Yang, Guo-Ping'
'Wang, Yao-Yu'

_publ_section_title
;
 Isomeric phenylenediacetates as modular tectons for a series of ZnII/CdII
 coordination polymers incorporating flexible bis(imidazole) co-ligands
;
_journal_issue 14
_journal_name_full CrystEngComm
_journal_page_first 4745
_journal_paper_doi 10.1039/c2ce25076d
_journal_volume 14
_journal_year 2012
_chemical_formula_sum 'C19 H22 Cd N4 O5'
_chemical_formula_weight 498.81
_chemical_name_systematic
;
?
;
_space_group_IT_number 14
_symmetry_cell_setting monoclinic
_symmetry_space_group_name_Hall '-P 2ybc'
_symmetry_space_group_name_H-M 'P 1 21/c 1'
_atom_sites_solution_hydrogens geom
_atom_sites_solution_primary direct
_atom_sites_solution_secondary difmap
_audit_creation_method SHELXL-97
_cell_angle_alpha 90.00
_cell_angle_beta 116.240(7)
_cell_angle_gamma 90.00
_cell_formula_units_Z 4
_cell_length_a 11.413(9)
_cell_length_b 17.212(13)
_cell_length_c 11.724(9)
_cell_measurement_temperature 273(2)
_cell_volume 2066(3)
_computing_structure_refinement 'SHELXL-97 (Sheldrick, 1997)'
_computing_structure_solution 'SHELXS-97 (Sheldrick, 1990)'
_diffrn_ambient_temperature 273(2)
_diffrn_measured_fraction_theta_full 0.968
_diffrn_measured_fraction_theta_max 0.968
_diffrn_radiation_monochromator graphite
_diffrn_radiation_source 'fine-focus sealed tube'
_diffrn_radiation_type MoK\a
_diffrn_radiation_wavelength 0.71073
_diffrn_reflns_av_R_equivalents 0.0216
_diffrn_reflns_av_sigmaI/netI 0.0205
_diffrn_reflns_limit_h_max 13
_diffrn_reflns_limit_h_min -13
_diffrn_reflns_limit_k_max 18
_diffrn_reflns_limit_k_min -19
_diffrn_reflns_limit_l_max 13
_diffrn_reflns_limit_l_min -13
_diffrn_reflns_number 12759
_diffrn_reflns_theta_full 25.01
_diffrn_reflns_theta_max 25.01
_diffrn_reflns_theta_min 1.99
_exptl_absorpt_coefficient_mu 1.095
_exptl_absorpt_correction_T_max 0.803
_exptl_absorpt_correction_T_min 0.718
_exptl_absorpt_correction_type multi-scan
_exptl_absorpt_process_details SADABS
_exptl_crystal_colour yellow
_exptl_crystal_density_diffrn 1.604
_exptl_crystal_density_method 'not measured'
_exptl_crystal_description prism
_exptl_crystal_F_000 1008
_exptl_crystal_size_max 0.35
_exptl_crystal_size_mid 0.26
_exptl_crystal_size_min 0.20
_refine_diff_density_max 0.429
_refine_diff_density_min -0.335
_refine_diff_density_rms 0.059
_refine_ls_extinction_coef 0.0025(4)
_refine_ls_extinction_expression Fc^*^=kFc[1+0.001xFc^2^\l^3^/sin(2\q)]^-1/4^
_refine_ls_extinction_method SHELXL
_refine_ls_goodness_of_fit_ref 1.082
_refine_ls_hydrogen_treatment mixed
_refine_ls_matrix_type full
_refine_ls_number_parameters 269
_refine_ls_number_reflns 3528
_refine_ls_number_restraints 0
_refine_ls_restrained_S_all 1.082
_refine_ls_R_factor_all 0.0254
_refine_ls_R_factor_gt 0.0222
_refine_ls_shift/su_max 0.003
_refine_ls_shift/su_mean 0.000
_refine_ls_structure_factor_coef Fsqd
_refine_ls_weighting_details 'calc w=1/[\s^2^(Fo^2^)+(0.0448P)^2^+0.6869P] where P=(Fo^2^+2Fc^2^)/3'
_refine_ls_weighting_scheme calc
_refine_ls_wR_factor_gt 0.0706
_refine_ls_wR_factor_ref 0.0730
_reflns_number_gt 3196
_reflns_number_total 3528
_reflns_threshold_expression >2sigma(I)
_cod_data_source_file c2ce25076d.txt
_cod_data_source_block 5
_cod_depositor_comments
;
The following automatic conversions were performed:

'_symmetry_cell_setting' value 'Monoclinic' changed to 'monoclinic'
according to
/usr/data/users/saulius/automatic-downloads/retrospective/RSC/lib/dictionaries/cif_core.dic
dictionary named 'cif_core.dic' version 2.4.2 from
2011-04-26.

'_exptl_absorpt_correction_type' value 'Multi-scan'
changed to 'multi-scan' according to
/usr/data/users/saulius/automatic-downloads/retrospective/RSC/lib/dictionaries/cif_core.dic
dictionary named 'cif_core.dic' version 2.4.2 from 2011-04-26.

Automatic conversion script
Id: cif_fix_values 2281 2013-09-26 08:29:07Z andrius 
;
_cod_original_sg_symbol_H-M P21/c
_cod_database_code 7215012

loop_
_symmetry_equiv_pos_as_xyz
'x, y, z'
'-x, y+1/2, -z+1/2'
'-x, -y, -z'
'x, -y-1/2, z-1/2'

loop_
_atom_site_label
_atom_site_type_symbol
_atom_site_fract_x
_atom_site_fract_y
_atom_site_fract_z
_atom_site_U_iso_or_equiv
_atom_site_adp_type
_atom_site_occupancy
_atom_site_symmetry_multiplicity
_atom_site_calc_flag
_atom_site_refinement_flags
Cd1 Cd 0.884027(16) 0.165871(11) 1.088313(16) 0.03406(10) Uani 1 1 d .
C1 C 0.7360(2) 0.27633(16) 1.1371(3) 0.0421(6) Uani 1 1 d .
C2 C 0.6350(3) 0.33155(16) 1.1453(3) 0.0516(8) Uani 1 1 d .
H2A H 0.6574 0.3424 1.2337 0.062 Uiso 1 1 calc R
H2B H 0.6349 0.3802 1.1037 0.062 Uiso 1 1 calc R
C3 C 0.5004(2) 0.29483(15) 1.0817(3) 0.0402(6) Uani 1 1 d .
C4 C 0.4578(3) 0.24325(16) 1.1479(3) 0.0436(6) Uani 1 1 d .
H4 H 0.5122 0.2324 1.2328 0.052 Uiso 1 1 calc R
C5 C 0.3357(3) 0.20794(15) 1.0893(3) 0.0410(6) Uani 1 1 d .
H5 H 0.3098 0.1742 1.1357 0.049 Uiso 1 1 calc R
C6 C 0.2522(2) 0.22231(15) 0.9626(2) 0.0380(6) Uani 1 1 d .
C7 C 0.2935(3) 0.27404(17) 0.8965(3) 0.0471(7) Uani 1 1 d .
H7 H 0.2387 0.2850 0.8118 0.056 Uiso 1 1 calc R
C8 C 0.4156(3) 0.30963(17) 0.9552(3) 0.0470(7) Uani 1 1 d .
H8 H 0.4407 0.3440 0.9089 0.056 Uiso 1 1 calc R
C9 C 0.1224(3) 0.18071(19) 0.8972(3) 0.0472(7) Uani 1 1 d .
H9A H 0.1385 0.1290 0.8744 0.057 Uiso 1 1 calc R
H9B H 0.0695 0.2080 0.8187 0.057 Uiso 1 1 calc R
C10 C 0.0426(3) 0.17270(15) 0.9724(3) 0.0380(6) Uani 1 1 d .
C11 C 0.5822(2) 0.10944(16) 0.9425(2) 0.0396(6) Uani 1 1 d .
H11 H 0.5548 0.1547 0.9669 0.048 Uiso 1 1 calc R
C12 C 0.5778(3) -0.00260(16) 0.8544(3) 0.0479(7) Uani 1 1 d .
H12 H 0.5490 -0.0483 0.8079 0.058 Uiso 1 1 calc R
C13 C 0.7020(3) 0.02064(17) 0.9199(3) 0.0469(7) Uani 1 1 d .
H13 H 0.7748 -0.0070 0.9268 0.056 Uiso 1 1 calc R
C14 C 0.3579(2) 0.05619(17) 0.8088(2) 0.0422(6) Uani 1 1 d .
H14A H 0.3287 0.0970 0.8472 0.051 Uiso 1 1 calc R
H14B H 0.3246 0.0071 0.8231 0.051 Uiso 1 1 calc R
C15 C 0.3041(2) 0.07075(16) 0.6670(2) 0.0400(6) Uani 1 1 d .
H15A H 0.3279 0.1227 0.6527 0.048 Uiso 1 1 calc R
H15B H 0.3424 0.0340 0.6305 0.048 Uiso 1 1 calc R
C16 C 0.1568(2) 0.06245(17) 0.6020(2) 0.0423(6) Uani 1 1 d .
H16A H 0.1322 0.0149 0.6301 0.051 Uiso 1 1 calc R
H16B H 0.1177 0.1057 0.6258 0.051 Uiso 1 1 calc R
C17 C 0.0298(2) 0.11409(14) 0.3813(2) 0.0352(6) Uani 1 1 d .
H17 H -0.0014 0.1581 0.4048 0.042 Uiso 1 1 calc R
C18 C 0.0685(3) 0.02662(16) 0.2699(3) 0.0450(7) Uani 1 1 d .
H18 H 0.0682 -0.0003 0.2010 0.054 Uiso 1 1 calc R
C19 C 0.1321(3) 0.00428(17) 0.3929(3) 0.0472(7) Uani 1 1 d .
H19 H 0.1826 -0.0402 0.4241 0.057 Uiso 1 1 calc R
H5A H 0.705(4) 0.357(2) 0.899(4) 0.071 Uiso 1 1 d .
H5B H 0.712(4) 0.354(3) 0.812(4) 0.071 Uiso 1 1 d .
N1 N 0.7054(2) 0.09166(13) 0.9755(2) 0.0407(5) Uani 1 1 d .
N2 N 0.50137(19) 0.05406(12) 0.86927(19) 0.0372(5) Uani 1 1 d .
N3 N 0.10713(19) 0.06077(12) 0.46294(19) 0.0359(5) Uani 1 1 d .
N4 N 0.00370(18) 0.09598(12) 0.26272(18) 0.0374(5) Uani 1 1 d .
O1 O 0.7647(3) 0.28280(14) 1.0473(3) 0.0765(7) Uani 1 1 d .
O2 O 0.7821(3) 0.22331(15) 1.2153(2) 0.0742(7) Uani 1 1 d .
O3 O 0.0415(2) 0.22700(11) 1.0440(2) 0.0498(5) Uani 1 1 d .
O4 O -0.0220(2) 0.11235(14) 0.9589(2) 0.0692(7) Uani 1 1 d .
O5 O 0.6882(3) 0.38349(15) 0.8441(3) 0.0752(8) Uani 1 1 d .

loop_
_atom_site_aniso_label
_atom_site_aniso_U_11
_atom_site_aniso_U_22
_atom_site_aniso_U_33
_atom_site_aniso_U_23
_atom_site_aniso_U_13
_atom_site_aniso_U_12
Cd1 0.02659(13) 0.04407(15) 0.03165(14) 0.00253(7) 0.01300(9) -0.00045(7)
C1 0.0329(13) 0.0479(16) 0.0450(15) -0.0073(12) 0.0167(12) -0.0044(12)
C2 0.0466(17) 0.0484(17) 0.065(2) -0.0120(13) 0.0291(15) -0.0008(12)
C3 0.0384(13) 0.0379(14) 0.0530(16) -0.0049(12) 0.0281(12) 0.0069(11)
C4 0.0416(15) 0.0467(15) 0.0435(15) 0.0049(12) 0.0197(12) 0.0126(12)
C5 0.0420(14) 0.0402(14) 0.0500(16) 0.0090(12) 0.0288(12) 0.0077(12)
C6 0.0349(13) 0.0430(14) 0.0437(14) 0.0022(11) 0.0244(11) 0.0088(11)
C7 0.0417(15) 0.0629(18) 0.0421(15) 0.0119(13) 0.0235(12) 0.0076(13)
C8 0.0455(16) 0.0538(16) 0.0548(17) 0.0103(14) 0.0341(14) 0.0029(14)
C9 0.0456(17) 0.0562(17) 0.0493(17) -0.0038(13) 0.0299(15) -0.0017(13)
C10 0.0348(14) 0.0439(15) 0.0376(14) 0.0029(11) 0.0181(12) 0.0038(11)
C11 0.0328(13) 0.0446(14) 0.0357(13) -0.0061(11) 0.0098(11) 0.0004(11)
C12 0.0434(15) 0.0414(15) 0.0530(16) -0.0084(13) 0.0158(13) 0.0016(12)
C13 0.0383(14) 0.0489(16) 0.0507(16) 0.0006(13) 0.0171(13) 0.0089(12)
C14 0.0299(12) 0.0546(16) 0.0373(14) -0.0027(12) 0.0105(11) -0.0040(11)
C15 0.0333(13) 0.0459(15) 0.0365(13) 0.0056(11) 0.0116(11) -0.0091(11)
C16 0.0339(13) 0.0582(17) 0.0309(13) 0.0033(12) 0.0107(11) -0.0028(12)
C17 0.0313(12) 0.0345(13) 0.0369(13) -0.0002(10) 0.0125(10) -0.0013(10)
C18 0.0453(15) 0.0507(16) 0.0410(15) -0.0057(12) 0.0209(13) 0.0051(13)
C19 0.0446(15) 0.0451(16) 0.0508(16) 0.0038(13) 0.0202(13) 0.0155(13)
N1 0.0320(11) 0.0506(13) 0.0356(11) -0.0020(10) 0.0113(9) -0.0008(10)
N2 0.0314(10) 0.0426(12) 0.0326(11) -0.0022(9) 0.0096(9) -0.0016(9)
N3 0.0302(10) 0.0423(12) 0.0311(10) 0.0014(9) 0.0097(8) -0.0006(9)
N4 0.0327(11) 0.0418(12) 0.0333(11) 0.0022(9) 0.0106(9) 0.0028(9)
O1 0.0980(19) 0.0738(16) 0.0911(18) 0.0287(14) 0.0722(16) 0.0362(14)
O2 0.0823(17) 0.0843(17) 0.0639(14) 0.0235(13) 0.0395(13) 0.0352(14)
O3 0.0591(12) 0.0428(11) 0.0672(13) -0.0033(9) 0.0460(11) -0.0014(9)
O4 0.0793(15) 0.0710(15) 0.0839(17) -0.0307(12) 0.0602(14) -0.0342(13)
O5 0.099(2) 0.0495(15) 0.0696(18) -0.0015(12) 0.0300(16) 0.0046(13)

loop_
_atom_type_symbol
_atom_type_description
_atom_type_scat_dispersion_real
_atom_type_scat_dispersion_imag
_atom_type_scat_source
C C 0.0033 0.0016 'International Tables Vol C Tables 4.2.6.8 and 6.1.1.4'
H H 0.0000 0.0000 'International Tables Vol C Tables 4.2.6.8 and 6.1.1.4'
N N 0.0061 0.0033 'International Tables Vol C Tables 4.2.6.8 and 6.1.1.4'
O O 0.0106 0.0060 'International Tables Vol C Tables 4.2.6.8 and 6.1.1.4'
Cd Cd -0.8075 1.2024 'International Tables Vol C Tables 4.2.6.8 and 6.1.1.4'

loop_
_geom_angle_atom_site_label_1
_geom_angle_atom_site_label_2
_geom_angle_atom_site_label_3
_geom_angle
_geom_angle_site_symmetry_1
_geom_angle_site_symmetry_3
N4 Cd1 N1 104.92(9) 1_656 .
N4 Cd1 O3 103.10(9) 1_656 1_655
N1 Cd1 O3 134.97(9) . 1_655
N4 Cd1 O1 135.10(9) 1_656 .
N1 Cd1 O1 94.17(10) . .
O3 Cd1 O1 90.10(9) 1_655 .
N4 Cd1 O4 96.22(10) 1_656 1_655
N1 Cd1 O4 87.30(9) . 1_655
O3 Cd1 O4 55.06(8) 1_655 1_655
O1 Cd1 O4 125.38(9) . 1_655
N4 Cd1 O2 85.66(9) 1_656 .
N1 Cd1 O2 92.03(10) . .
O3 Cd1 O2 124.73(9) 1_655 .
O1 Cd1 O2 52.89(8) . .
O4 Cd1 O2 178.11(8) 1_655 .
N4 Cd1 C10 102.04(9) 1_656 1_655
N1 Cd1 C10 111.10(10) . 1_655
O3 Cd1 C10 27.75(7) 1_655 1_655
O1 Cd1 C10 108.35(8) . 1_655
O4 Cd1 C10 27.36(8) 1_655 1_655
O2 Cd1 C10 152.31(9) . 1_655
O2 C1 O1 120.8(3) . .
O2 C1 C2 119.8(3) . .
O1 C1 C2 119.2(3) . .
C3 C2 C1 109.7(2) . .
C3 C2 H2A 109.7 . .
C1 C2 H2A 109.7 . .
C3 C2 H2B 109.7 . .
C1 C2 H2B 109.7 . .
H2A C2 H2B 108.2 . .
C8 C3 C4 117.3(3) . .
C8 C3 C2 121.6(3) . .
C4 C3 C2 121.0(3) . .
C5 C4 C3 121.3(3) . .
C5 C4 H4 119.3 . .
C3 C4 H4 119.3 . .
C6 C5 C4 121.0(2) . .
C6 C5 H5 119.5 . .
C4 C5 H5 119.5 . .
C5 C6 C7 117.9(2) . .
C5 C6 C9 120.9(2) . .
C7 C6 C9 121.1(2) . .
C6 C7 C8 121.1(3) . .
C6 C7 H7 119.4 . .
C8 C7 H7 119.4 . .
C3 C8 C7 121.3(3) . .
C3 C8 H8 119.4 . .
C7 C8 H8 119.4 . .
C6 C9 C10 116.7(2) . .
C6 C9 H9A 108.1 . .
C10 C9 H9A 108.1 . .
C6 C9 H9B 108.1 . .
C10 C9 H9B 108.1 . .
H9A C9 H9B 107.3 . .
O4 C10 O3 121.7(3) . .
O4 C10 C9 118.2(3) . .
O3 C10 C9 120.1(2) . .
O4 C10 Cd1 62.39(15) . 1_455
O3 C10 Cd1 59.44(14) . 1_455
C9 C10 Cd1 174.8(2) . 1_455
N1 C11 N2 111.4(2) . .
N1 C11 H11 124.3 . .
N2 C11 H11 124.3 . .
C13 C12 N2 106.6(2) . .
C13 C12 H12 126.7 . .
N2 C12 H12 126.7 . .
C12 C13 N1 109.7(2) . .
C12 C13 H13 125.1 . .
N1 C13 H13 125.1 . .
N2 C14 C15 111.0(2) . .
N2 C14 H14A 109.4 . .
C15 C14 H14A 109.4 . .
N2 C14 H14B 109.4 . .
C15 C14 H14B 109.4 . .
H14A C14 H14B 108.0 . .
C16 C15 C14 111.0(2) . .
C16 C15 H15A 109.4 . .
C14 C15 H15A 109.4 . .
C16 C15 H15B 109.4 . .
C14 C15 H15B 109.4 . .
H15A C15 H15B 108.0 . .
N3 C16 C15 111.0(2) . .
N3 C16 H16A 109.4 . .
C15 C16 H16A 109.4 . .
N3 C16 H16B 109.4 . .
C15 C16 H16B 109.4 . .
H16A C16 H16B 108.0 . .
N4 C17 N3 111.2(2) . .
N4 C17 H17 124.4 . .
N3 C17 H17 124.4 . .
C19 C18 N4 109.3(2) . .
C19 C18 H18 125.4 . .
N4 C18 H18 125.4 . .
C18 C19 N3 106.2(2) . .
C18 C19 H19 126.9 . .
N3 C19 H19 126.9 . .
C11 N1 C13 105.3(2) . .
C11 N1 Cd1 127.36(18) . .
C13 N1 Cd1 127.25(18) . .
C11 N2 C12 107.0(2) . .
C11 N2 C14 126.6(2) . .
C12 N2 C14 126.3(2) . .
C17 N3 C19 107.6(2) . .
C17 N3 C16 126.1(2) . .
C19 N3 C16 126.4(2) . .
C17 N4 C18 105.8(2) . .
C17 N4 Cd1 126.52(17) . 1_454
C18 N4 Cd1 127.66(18) . 1_454
C1 O1 Cd1 95.49(18) . .
C1 O2 Cd1 90.43(19) . .
C10 O3 Cd1 92.82(17) . 1_455
C10 O4 Cd1 90.24(17) . 1_455
H5A O5 H5B 91(4) . .

loop_
_geom_bond_atom_site_label_1
_geom_bond_atom_site_label_2
_geom_bond_distance
_geom_bond_site_symmetry_2
Cd1 N4 2.242(2) 1_656
Cd1 N1 2.270(2) .
Cd1 O3 2.331(2) 1_655
Cd1 O1 2.357(3) .
Cd1 O4 2.396(2) 1_655
Cd1 O2 2.465(3) .
Cd1 C10 2.703(3) 1_655
C1 O2 1.234(3) .
C1 O1 1.238(4) .
C1 C2 1.530(4) .
C2 C3 1.517(4) .
C2 H2A 0.9700 .
C2 H2B 0.9700 .
C3 C8 1.389(4) .
C3 C4 1.400(4) .
C4 C5 1.391(4) .
C4 H4 0.9300 .
C5 C6 1.387(4) .
C5 H5 0.9300 .
C6 C7 1.393(4) .
C6 C9 1.514(4) .
C7 C8 1.393(4) .
C7 H7 0.9300 .
C8 H8 0.9300 .
C9 C10 1.529(4) .
C9 H9A 0.9700 .
C9 H9B 0.9700 .
C10 O4 1.243(3) .
C10 O3 1.260(3) .
C10 Cd1 2.703(3) 1_455
C11 N1 1.319(3) .
C11 N2 1.340(3) .
C11 H11 0.9300 .
C12 C13 1.341(4) .
C12 N2 1.370(4) .
C12 H12 0.9300 .
C13 N1 1.378(4) .
C13 H13 0.9300 .
C14 N2 1.469(3) .
C14 C15 1.517(4) .
C14 H14A 0.9700 .
C14 H14B 0.9700 .
C15 C16 1.514(4) .
C15 H15A 0.9700 .
C15 H15B 0.9700 .
C16 N3 1.470(3) .
C16 H16A 0.9700 .
C16 H16B 0.9700 .
C17 N4 1.324(3) .
C17 N3 1.338(3) .
C17 H17 0.9300 .
C18 C19 1.352(4) .
C18 N4 1.387(3) .
C18 H18 0.9300 .
C19 N3 1.381(4) .
C19 H19 0.9300 .
N4 Cd1 2.242(2) 1_454
O3 Cd1 2.331(2) 1_455
O4 Cd1 2.396(2) 1_455
O5 H5A 0.74(4) .
O5 H5B 0.75(4) .

loop_
_geom_torsion_atom_site_label_1
_geom_torsion_atom_site_label_2
_geom_torsion_atom_site_label_3
_geom_torsion_atom_site_label_4
_geom_torsion
_geom_torsion_site_symmetry_1
_geom_torsion_site_symmetry_4
O2 C1 C2 C3 -82.6(4) . .
O1 C1 C2 C3 93.2(3) . .
C1 C2 C3 C8 -94.2(3) . .
C1 C2 C3 C4 84.5(3) . .
C8 C3 C4 C5 0.3(4) . .
C2 C3 C4 C5 -178.4(2) . .
C3 C4 C5 C6 0.4(4) . .
C4 C5 C6 C7 -0.9(4) . .
C4 C5 C6 C9 176.8(2) . .
C5 C6 C7 C8 0.7(4) . .
C9 C6 C7 C8 -177.0(3) . .
C4 C3 C8 C7 -0.5(4) . .
C2 C3 C8 C7 178.2(3) . .
C6 C7 C8 C3 0.0(4) . .
C5 C6 C9 C10 42.9(4) . .
C7 C6 C9 C10 -139.5(3) . .
C6 C9 C10 O4 -144.4(3) . .
C6 C9 C10 O3 36.9(4) . .
C6 C9 C10 Cd1 120(2) . 1_455
N2 C12 C13 N1 -0.4(3) . .
N2 C14 C15 C16 172.5(2) . .
C14 C15 C16 N3 -168.5(2) . .
N4 C18 C19 N3 -0.4(3) . .
N2 C11 N1 C13 -0.1(3) . .
N2 C11 N1 Cd1 176.04(17) . .
C12 C13 N1 C11 0.4(3) . .
C12 C13 N1 Cd1 -175.83(19) . .
N4 Cd1 N1 C11 119.4(2) 1_656 .
O3 Cd1 N1 C11 -113.9(2) 1_655 .
O1 Cd1 N1 C11 -19.6(2) . .
O4 Cd1 N1 C11 -144.9(2) 1_655 .
O2 Cd1 N1 C11 33.3(2) . .
C10 Cd1 N1 C11 -131.1(2) 1_655 .
N4 Cd1 N1 C13 -65.3(2) 1_656 .
O3 Cd1 N1 C13 61.4(3) 1_655 .
O1 Cd1 N1 C13 155.8(2) . .
O4 Cd1 N1 C13 30.5(2) 1_655 .
O2 Cd1 N1 C13 -151.3(2) . .
C10 Cd1 N1 C13 44.3(2) 1_655 .
N1 C11 N2 C12 -0.1(3) . .
N1 C11 N2 C14 -176.1(2) . .
C13 C12 N2 C11 0.3(3) . .
C13 C12 N2 C14 176.3(3) . .
C15 C14 N2 C11 105.6(3) . .
C15 C14 N2 C12 -69.6(3) . .
N4 C17 N3 C19 -0.3(3) . .
N4 C17 N3 C16 179.3(2) . .
C18 C19 N3 C17 0.4(3) . .
C18 C19 N3 C16 -179.2(2) . .
C15 C16 N3 C17 -114.9(3) . .
C15 C16 N3 C19 64.7(3) . .
N3 C17 N4 C18 0.1(3) . .
N3 C17 N4 Cd1 -178.21(15) . 1_454
C19 C18 N4 C17 0.2(3) . .
C19 C18 N4 Cd1 178.47(19) . 1_454
O2 C1 O1 Cd1 6.3(3) . .
C2 C1 O1 Cd1 -169.5(2) . .
N4 Cd1 O1 C1 -30.1(2) 1_656 .
N1 Cd1 O1 C1 86.0(2) . .
O3 Cd1 O1 C1 -138.88(19) 1_655 .
O4 Cd1 O1 C1 175.64(16) 1_655 .
O2 Cd1 O1 C1 -3.40(17) . .
C10 Cd1 O1 C1 -160.16(18) 1_655 .
O1 C1 O2 Cd1 -6.0(3) . .
C2 C1 O2 Cd1 169.7(2) . .
N4 Cd1 O2 C1 164.89(19) 1_656 .
N1 Cd1 O2 C1 -90.30(19) . .
O3 Cd1 O2 C1 61.9(2) 1_655 .
O1 Cd1 O2 C1 3.40(17) . .
O4 Cd1 O2 C1 -21(3) 1_655 .
C10 Cd1 O2 C1 57.1(3) 1_655 .
O4 C10 O3 Cd1 -4.7(3) . 1_455
C9 C10 O3 Cd1 174.0(2) . 1_455
O3 C10 O4 Cd1 4.6(3) . 1_455
C9 C10 O4 Cd1 -174.1(2) . 1_455
